data_4518384
loop_
_publ_author_name
'Eivgi, Or'
'Vaisman, Anna'
'Lemcoff, N. Gabriel'

_publ_section_title
;
 Latent, Yet Highly Active Photoswitchable Olefin Metathesis Precatalysts
 Bearing Cyclic Alkyl Amino Carbene (CAAC)/Phosphite Ligands
;
_journal_name_full 'ACS Catalysis'
_journal_page_first 703
_journal_page_last 709
_journal_paper_doi 10.1021/acscatal.0c04909
_journal_year 2020
_chemical_absolute_configuration unk
_chemical_formula_moiety 'C44 H54 Cl2 N O3 P Ru'
_chemical_formula_sum 'C44 H54 Cl2 N O3 P Ru'
_chemical_formula_weight 847.82
_chemical_name_common 'Keinan182b (Ofer)'
_space_group_crystal_system monoclinic
_space_group_IT_number 9
_space_group_name_Hall 'C -2yc'
_space_group_name_H-M_alt 'C 1 c 1'
_atom_sites_solution_hydrogens geom
_audit_creation_method SHELXL-2014/7
_cell_angle_alpha 90
_cell_angle_beta 99.187(7)
_cell_angle_gamma 90
_cell_formula_units_Z 4
_cell_length_a 16.577(4)
_cell_length_b 15.944(4)
_cell_length_c 15.596(4)
_cell_measurement_reflns_used 5979
_cell_measurement_temperature 200(2)
_cell_measurement_theta_max 25.146
_cell_measurement_theta_min 1.783
_cell_volume 4069.2(18)
_computing_cell_refinement 'APEX2 v2010.7-0 (Bruker AXS)'
_computing_data_collection 'Bruker Instrument Service v2010.7.0.0'
_computing_data_reduction 'SAINT V7.68A (Bruker AXS, 2009)'
_computing_molecular_graphics 'Olex2 (Dolomanov et al., 2009)'
_computing_publication_material 'Olex2 (Dolomanov et al., 2009)'
_computing_structure_refinement 'SHELXL-2018/3 (Sheldrick, 2018)'
_computing_structure_solution 'SHELXT 2014/4 (Sheldrick, 2014)'
_diffrn_ambient_temperature 200(2)
_diffrn_detector_area_resol_mean 95
_diffrn_measured_fraction_theta_full 0.985
_diffrn_measured_fraction_theta_max 0.984
_diffrn_measurement_device_type 'APEX2 (Bruker AXS)'
_diffrn_measurement_method '\f and \w scans'
_diffrn_radiation_type MoK\a
_diffrn_radiation_wavelength 0.71073
_diffrn_reflns_av_R_equivalents 0.1085
_diffrn_reflns_av_unetI/netI 0.1497
_diffrn_reflns_Laue_measured_fraction_full 0.985
_diffrn_reflns_Laue_measured_fraction_max 0.984
_diffrn_reflns_limit_h_max 19
_diffrn_reflns_limit_h_min -19
_diffrn_reflns_limit_k_max 18
_diffrn_reflns_limit_k_min -18
_diffrn_reflns_limit_l_max 18
_diffrn_reflns_limit_l_min -18
_diffrn_reflns_number 11334
_diffrn_reflns_point_group_measured_fraction_full 0.985
_diffrn_reflns_point_group_measured_fraction_max 0.984
_diffrn_reflns_theta_full 25.146
_diffrn_reflns_theta_max 25.146
_diffrn_reflns_theta_min 1.783
_exptl_absorpt_coefficient_mu 0.596
_exptl_absorpt_correction_T_max 0.928
_exptl_absorpt_correction_T_min 0.836
_exptl_absorpt_correction_type multi-scan
_exptl_absorpt_process_details 'SADABS V2008/1 (Bruker AXS)'
_exptl_crystal_colour brown
_exptl_crystal_density_diffrn 1.384
_exptl_crystal_description needle
_exptl_crystal_F_000 1768
_exptl_crystal_size_max 0.270
_exptl_crystal_size_mid 0.120
_exptl_crystal_size_min 0.090
_refine_diff_density_max 1.081
_refine_diff_density_min -0.774
_refine_diff_density_rms 0.091
_refine_ls_abs_structure_details
;
 Classical Flack method preferred over Parsons because s.u. lower.
;
_refine_ls_abs_structure_Flack -0.01(9)
_refine_ls_extinction_method none
_refine_ls_goodness_of_fit_ref 0.971
_refine_ls_hydrogen_treatment constr
_refine_ls_matrix_type full
_refine_ls_number_parameters 421
_refine_ls_number_reflns 5979
_refine_ls_number_restraints 514
_refine_ls_restrained_S_all 0.938
_refine_ls_R_factor_all 0.1332
_refine_ls_R_factor_gt 0.0723
_refine_ls_shift/su_max 0.001
_refine_ls_shift/su_mean 0.000
_refine_ls_structure_factor_coef Fsqd
_refine_ls_weighting_details 'w=1/[\s^2^(Fo^2^)+(0.0936P)^2^] where P=(Fo^2^+2Fc^2^)/3'
_refine_ls_weighting_scheme calc
_refine_ls_wR_factor_gt 0.1571
_refine_ls_wR_factor_ref 0.1896
_reflns_Friedel_coverage 0.000
_reflns_number_gt 3704
_reflns_number_total 5979
_reflns_threshold_expression 'I > 2\s(I)'
_cod_data_source_file cs0c04909_si_002.cif
_cod_data_source_block Keinan182b
_cod_original_cell_volume 4069.2(16)
_cod_original_sg_symbol_H-M 'C c'
_cod_database_code 4518384
_shelx_shelxl_version_number 2014/7
_shelx_space_group_comment
;
The symmetry employed for this shelxl refinement is uniquely defined
by the following loop, which should always be used as a source of
symmetry information in preference to the above space-group names.
They are only intended as comments.
;
_shelx_estimated_absorpt_t_min 0.856
_shelx_estimated_absorpt_t_max 0.948

loop_
_space_group_symop_operation_xyz
'x, y, z'
'x, -y, z+1/2'
'x+1/2, y+1/2, z'
'x+1/2, -y+1/2, z+1/2'

loop_
_atom_site_label
_atom_site_type_symbol
_atom_site_fract_x
_atom_site_fract_y
_atom_site_fract_z
_atom_site_U_iso_or_equiv
_atom_site_adp_type
_atom_site_occupancy
_atom_site_site_symmetry_order
_atom_site_calc_flag
_atom_site_refinement_flags_posn
_atom_site_refinement_flags_adp
_atom_site_refinement_flags_occupancy
_atom_site_disorder_assembly
_atom_site_disorder_group
Ru1 Ru -0.4263(3) -0.63716(7) -0.5653(4) 0.0388(4) Uani 1 1 d . U . . .
Cl1 Cl -0.4011(4) -0.6727(3) -0.7099(5) 0.0540(12) Uani 1 1 d . U . . .
Cl2 Cl -0.3926(4) -0.4957(3) -0.5959(5) 0.0524(12) Uani 1 1 d . U . . .
P1 P -0.4249(4) -0.5917(3) -0.4281(5) 0.0410(11) Uani 1 1 d . U . . .
O1 O -0.4450(8) -0.6608(6) -0.3614(8) 0.046(3) Uani 1 1 d . U . . .
O2 O -0.3374(8) -0.5616(8) -0.3831(8) 0.062(3) Uani 1 1 d . U . . .
O3 O -0.4855(9) -0.5184(7) -0.4103(8) 0.054(3) Uani 1 1 d . U . . .
N1 N -0.4514(9) -0.8280(8) -0.5524(11) 0.052(3) Uani 1 1 d . U . . .
C1 C -0.3198(7) -0.8780(11) -0.5567(12) 0.065(3) Uani 1 1 d . U . . .
H1A H -0.3071 -0.8781 -0.6166 0.078 Uiso 1 1 calc DR U . . .
H1B H -0.2795 -0.9141 -0.5202 0.078 Uiso 1 1 calc R U . . .
C2 C -0.4055(12) -0.9111(11) -0.5564(17) 0.073(5) Uani 1 1 d . U . . .
C3 C -0.4058(10) -0.7589(10) -0.5438(11) 0.040(3) Uani 1 1 d . U . . .
C4 C -0.3157(12) -0.7888(11) -0.5209(12) 0.052(3) Uani 1 1 d . U . . .
C5 C -0.2903(13) -0.7889(12) -0.4208(12) 0.058(5) Uani 1 1 d . U . . .
H5A H -0.3221 -0.8312 -0.3952 0.087 Uiso 1 1 calc R U . . .
H5B H -0.3006 -0.7334 -0.3977 0.087 Uiso 1 1 calc R U . . .
H5C H -0.2320 -0.8021 -0.4062 0.087 Uiso 1 1 calc R U . . .
C6 C -0.4368(16) -0.9628(17) -0.631(2) 0.115(9) Uani 1 1 d . U . . .
H6A H -0.4935 -0.9783 -0.6279 0.173 Uiso 1 1 calc R U . . .
H6B H -0.4035 -1.0136 -0.6300 0.173 Uiso 1 1 calc R U . . .
H6C H -0.4346 -0.9314 -0.6842 0.173 Uiso 1 1 calc R U . . .
C7 C -0.4109(16) -0.9665(13) -0.4754(19) 0.098(7) Uani 1 1 d . U . . .
H7A H -0.3891 -0.9353 -0.4226 0.148 Uiso 1 1 calc R U . . .
H7B H -0.3790 -1.0178 -0.4784 0.148 Uiso 1 1 calc R U . . .
H7C H -0.4682 -0.9811 -0.4742 0.148 Uiso 1 1 calc R U . . .
C8 C -0.2506(10) -0.7350(11) -0.5551(11) 0.048(4) Uani 1 1 d . U . . .
C9 C -0.2409(12) -0.6532(12) -0.5320(14) 0.064(5) Uani 1 1 d . U . . .
H9 H -0.2760 -0.6290 -0.4962 0.077 Uiso 1 1 calc R U . . .
C10 C -0.1808(15) -0.6043(16) -0.5593(17) 0.080(6) Uani 1 1 d . U . . .
H10 H -0.1751 -0.5473 -0.5414 0.097 Uiso 1 1 calc R U . . .
C11 C -0.1305(15) -0.6356(18) -0.6106(17) 0.087(7) Uani 1 1 d . U . . .
H11 H -0.0893 -0.6014 -0.6285 0.105 Uiso 1 1 calc R U . . .
C12 C -0.1391(14) -0.7187(18) -0.6374(16) 0.088(6) Uani 1 1 d . U . . .
H12 H -0.1042 -0.7421 -0.6738 0.106 Uiso 1 1 calc R U . . .
C13 C -0.2004(6) -0.7670(12) -0.6097(10) 0.065(3) Uani 1 1 d . U . . .
H13 H -0.2077 -0.8235 -0.6289 0.078 Uiso 1 1 calc DR U . . .
C14 C -0.5401(11) -0.8341(11) -0.5607(14) 0.053(4) Uani 1 1 d . U . . .
C15 C -0.5715(12) -0.8477(10) -0.4835(14) 0.054(4) Uani 1 1 d . U . . .
C16 C -0.6556(12) -0.8603(11) -0.4932(15) 0.061(4) Uani 1 1 d . U . . .
H16 H -0.6799 -0.8686 -0.4427 0.073 Uiso 1 1 calc R U . . .
C17 C -0.7046(13) -0.8613(12) -0.5724(15) 0.070(5) Uani 1 1 d . U . . .
H17 H -0.7613 -0.8734 -0.5768 0.083 Uiso 1 1 calc R U . . .
C18 C -0.6715(12) -0.8448(11) -0.6446(15) 0.068(5) Uani 1 1 d . U . . .
H18 H -0.7065 -0.8426 -0.6991 0.082 Uiso 1 1 calc R U . . .
C19 C -0.5896(12) -0.8311(12) -0.6421(14) 0.063(4) Uani 1 1 d . U . . .
C20 C -0.5259(12) -0.8403(12) -0.3930(13) 0.066(5) Uani 1 1 d . U . . .
H20A H -0.5442 -0.7884 -0.3671 0.079 Uiso 1 1 calc R U . . .
H20B H -0.4672 -0.8332 -0.3966 0.079 Uiso 1 1 calc R U . . .
C21 C -0.5339(15) -0.9124(15) -0.3309(15) 0.094(7) Uani 1 1 d . U . . .
H21A H -0.5068 -0.9623 -0.3496 0.142 Uiso 1 1 calc R U . . .
H21B H -0.5919 -0.9247 -0.3311 0.142 Uiso 1 1 calc R U . . .
H21C H -0.5082 -0.8967 -0.2721 0.142 Uiso 1 1 calc R U . . .
C22 C -0.5601(18) -0.808(2) -0.7254(16) 0.108(9) Uani 1 1 d . U . . .
H22A H -0.5654 -0.7459 -0.7310 0.130 Uiso 1 1 calc R U . . .
H22B H -0.5009 -0.8202 -0.7171 0.130 Uiso 1 1 calc R U . . .
C23 C -0.5938(19) -0.841(2) -0.8051(16) 0.155(15) Uani 1 1 d . U . . .
H23A H -0.5672 -0.8164 -0.8509 0.232 Uiso 1 1 calc R U . . .
H23B H -0.6524 -0.8290 -0.8166 0.232 Uiso 1 1 calc R U . . .
H23C H -0.5854 -0.9021 -0.8041 0.232 Uiso 1 1 calc R U . . .
C24 C -0.6740(12) -0.6400(9) -0.5458(11) 0.039(4) Uani 1 1 d . U . . .
C25 C -0.6740(11) -0.6007(10) -0.6315(12) 0.040(3) Uani 1 1 d . U . . .
C26 C -0.7370(12) -0.5645(11) -0.6871(11) 0.052(4) Uani 1 1 d . U . . .
H26 H -0.7913 -0.5663 -0.6748 0.062 Uiso 1 1 calc R U . . .
C27 C -0.7196(12) -0.5247(11) -0.7627(12) 0.058(4) Uani 1 1 d . U . . .
H27 H -0.7626 -0.4994 -0.8017 0.070 Uiso 1 1 calc R U . . .
C28 C -0.6423(12) -0.5220(12) -0.7805(12) 0.058(4) Uani 1 1 d . U . . .
H28 H -0.6322 -0.4946 -0.8318 0.070 Uiso 1 1 calc R U . . .
C29 C -0.5771(12) -0.5586(11) -0.7253(10) 0.046(4) Uani 1 1 d . U . . .
H29 H -0.5229 -0.5561 -0.7377 0.056 Uiso 1 1 calc R U . . .
C30 C -0.5949(10) -0.5990(10) -0.6511(10) 0.039(3) Uani 1 1 d . U . . .
C31 C -0.5391(11) -0.6364(9) -0.5766(9) 0.034(3) Uani 1 1 d . U . . .
C32 C -0.5952(11) -0.6567(9) -0.5148(10) 0.037(3) Uani 1 1 d . U . . .
H32 H -0.5774 -0.6793 -0.4586 0.045 Uiso 1 1 calc R U . . .
C33 C -0.7412(12) -0.6590(10) -0.4998(12) 0.043(4) Uani 1 1 d . U . . .
C34 C -0.7297(13) -0.6664(11) -0.4102(12) 0.058(5) Uani 1 1 d . U . . .
H34 H -0.6775 -0.6545 -0.3776 0.070 Uiso 1 1 calc R U . . .
C35 C -0.7928(14) -0.6909(12) -0.3672(13) 0.065(5) Uani 1 1 d . U . . .
H35 H -0.7826 -0.6971 -0.3058 0.078 Uiso 1 1 calc R U . . .
C36 C -0.8682(13) -0.7059(12) -0.4109(13) 0.067(5) Uani 1 1 d . U . . .
H36 H -0.9118 -0.7197 -0.3806 0.081 Uiso 1 1 calc R U . . .
C37 C -0.8810(12) -0.7011(11) -0.4981(12) 0.058(4) Uani 1 1 d . U . . .
H37 H -0.9333 -0.7147 -0.5294 0.070 Uiso 1 1 calc R U . . .
C38 C -0.8186(11) -0.6762(10) -0.5439(13) 0.048(4) Uani 1 1 d . U . . .
H38 H -0.8295 -0.6713 -0.6054 0.057 Uiso 1 1 calc R U . . .
C39 C -0.424(2) -0.7038(16) -0.2152(14) 0.119(11) Uani 1 1 d . U . . .
H39A H -0.4530 -0.7559 -0.2336 0.179 Uiso 1 1 calc R U . . .
H39B H -0.4337 -0.6886 -0.1569 0.179 Uiso 1 1 calc R U . . .
H39C H -0.3651 -0.7119 -0.2144 0.179 Uiso 1 1 calc R U . . .
C40 C -0.4518(19) -0.6400(14) -0.2730(12) 0.096(8) Uani 1 1 d . U . . .
H40A H -0.4200 -0.5884 -0.2560 0.115 Uiso 1 1 calc R U . . .
H40B H -0.5097 -0.6282 -0.2691 0.115 Uiso 1 1 calc R U . . .
C41 C -0.310(2) -0.473(2) -0.371(2) 0.101(10) Uani 0.74(4) 1 d . U P A 1
H41A H -0.2831 -0.4560 -0.4203 0.122 Uiso 1 1 calc R U . A 1
H41B H -0.3581 -0.4367 -0.3703 0.122 Uiso 1 1 calc R U . A 1
C41A C -0.322(6) -0.512(5) -0.305(5) 0.074(14) Uani 0.26(4) 1 d . U P A 2
C42 C -0.2554(14) -0.4616(14) -0.2934(13) 0.079(6) Uani 1 1 d . U . . .
H42A H -0.2150 -0.5070 -0.2865 0.119 Uiso 1 1 calc R U . A 1
H42B H -0.2855 -0.4621 -0.2442 0.119 Uiso 1 1 calc R U . A 1
H42C H -0.2274 -0.4077 -0.2953 0.119 Uiso 1 1 calc R U . A 1
C43 C -0.537(2) -0.4604(16) -0.4740(17) 0.062(8) Uani 0.75(4) 1 d . U P B 1
H43A H -0.5258 -0.4719 -0.5333 0.075 Uiso 1 1 calc R U . B 1
H43B H -0.5957 -0.4724 -0.4734 0.075 Uiso 1 1 calc R U . B 1
C43A C -0.482(7) -0.438(5) -0.427(6) 0.070(14) Uani 0.25(4) 1 d . U P B 2
C44 C -0.523(2) -0.3791(14) -0.4553(19) 0.108(8) Uani 1 1 d . U . . .
H44A H -0.5225 -0.3698 -0.3931 0.163 Uiso 1 1 calc R U . B 1
H44B H -0.5653 -0.3447 -0.4890 0.163 Uiso 1 1 calc R U . B 1
H44C H -0.4692 -0.3634 -0.4699 0.163 Uiso 1 1 calc R U . B 1

loop_
_atom_site_aniso_label
_atom_site_aniso_U_11
_atom_site_aniso_U_22
_atom_site_aniso_U_33
_atom_site_aniso_U_23
_atom_site_aniso_U_13
_atom_site_aniso_U_12
Ru1 0.0378(7) 0.0445(7) 0.0345(6) -0.0001(7) 0.0068(5) -0.0049(8)
Cl1 0.046(3) 0.079(3) 0.036(2) -0.005(2) 0.007(2) 0.002(2)
Cl2 0.057(3) 0.053(3) 0.047(2) 0.011(2) 0.008(2) -0.014(2)
P1 0.053(3) 0.034(2) 0.035(2) 0.0003(19) 0.004(2) -0.009(2)
O1 0.073(9) 0.033(6) 0.032(5) 0.003(4) 0.008(6) -0.005(5)
O2 0.056(7) 0.072(8) 0.052(6) -0.015(6) -0.008(6) -0.028(6)
O3 0.082(8) 0.039(6) 0.043(6) -0.006(5) 0.016(6) 0.003(5)
N1 0.037(6) 0.040(6) 0.078(10) -0.011(7) 0.004(7) -0.001(5)
C1 0.041(7) 0.070(7) 0.084(9) -0.003(7) 0.008(7) 0.004(5)
C2 0.044(10) 0.048(8) 0.127(13) -0.031(9) 0.014(12) 0.004(7)
C3 0.032(7) 0.043(6) 0.047(8) -0.009(6) 0.009(7) -0.010(5)
C4 0.035(8) 0.053(8) 0.064(9) 0.003(8) -0.003(7) -0.003(6)
C5 0.045(12) 0.059(12) 0.068(8) 0.017(8) 0.001(8) 0.001(9)
C6 0.058(16) 0.093(18) 0.188(18) -0.086(16) -0.001(17) 0.012(13)
C7 0.080(19) 0.029(12) 0.193(18) 0.014(11) 0.042(16) 0.019(10)
C8 0.026(8) 0.062(8) 0.054(9) 0.015(8) -0.003(7) 0.005(7)
C9 0.048(12) 0.061(9) 0.084(13) 0.008(9) 0.011(10) -0.003(8)
C10 0.051(13) 0.090(13) 0.101(16) 0.027(12) 0.015(11) -0.021(11)
C11 0.048(14) 0.122(14) 0.092(16) 0.039(14) 0.013(11) -0.018(12)
C12 0.049(13) 0.129(15) 0.091(14) 0.029(14) 0.025(11) 0.010(12)
C13 0.041(7) 0.070(7) 0.084(9) -0.003(7) 0.008(7) 0.004(5)
C14 0.033(7) 0.036(9) 0.090(8) -0.036(9) 0.011(7) -0.014(7)
C15 0.042(8) 0.031(9) 0.091(8) -0.007(8) 0.013(7) -0.007(7)
C16 0.045(9) 0.033(9) 0.105(11) 0.003(10) 0.017(8) -0.007(10)
C17 0.038(10) 0.051(11) 0.118(12) -0.024(12) 0.010(8) -0.011(9)
C18 0.041(9) 0.064(12) 0.097(11) -0.040(10) 0.003(8) -0.012(9)
C19 0.040(8) 0.065(11) 0.085(8) -0.041(10) 0.012(7) -0.004(9)
C20 0.048(12) 0.059(12) 0.090(9) 0.020(10) 0.009(9) -0.001(9)
C21 0.084(19) 0.100(18) 0.101(15) 0.031(13) 0.022(14) -0.014(14)
C22 0.077(17) 0.17(2) 0.082(10) -0.065(13) 0.028(11) -0.041(16)
C23 0.09(2) 0.29(4) 0.069(11) -0.019(19) -0.024(15) -0.07(3)
C24 0.043(7) 0.033(9) 0.043(8) -0.007(7) 0.013(7) 0.000(8)
C25 0.038(8) 0.032(8) 0.052(8) -0.001(6) 0.009(6) 0.004(7)
C26 0.040(9) 0.062(11) 0.053(9) 0.002(8) 0.005(7) 0.005(8)
C27 0.054(10) 0.062(11) 0.057(9) 0.009(8) 0.003(9) 0.017(9)
C28 0.055(10) 0.076(12) 0.043(9) 0.009(8) 0.006(8) 0.006(9)
C29 0.043(9) 0.061(11) 0.033(7) -0.006(7) -0.001(7) -0.006(8)
C30 0.038(7) 0.040(8) 0.038(7) -0.008(6) 0.006(6) -0.005(7)
C31 0.042(7) 0.028(7) 0.030(6) -0.006(6) -0.001(5) -0.005(6)
C32 0.043(7) 0.035(9) 0.033(7) -0.006(6) 0.004(6) -0.005(7)
C33 0.047(8) 0.038(10) 0.048(8) -0.006(7) 0.012(7) -0.001(8)
C34 0.060(11) 0.071(12) 0.048(7) -0.004(9) 0.020(8) -0.012(9)
C35 0.069(11) 0.073(12) 0.058(10) -0.005(10) 0.029(8) -0.007(11)
C36 0.058(10) 0.077(13) 0.077(10) -0.005(11) 0.041(9) -0.003(10)
C37 0.056(10) 0.056(11) 0.070(9) -0.015(9) 0.031(9) -0.013(9)
C38 0.043(8) 0.040(9) 0.063(9) 0.003(8) 0.014(7) 0.000(8)
C39 0.19(3) 0.11(2) 0.049(11) 0.027(12) -0.013(16) -0.009(19)
C40 0.18(3) 0.070(13) 0.038(8) 0.004(9) 0.026(12) 0.024(14)
C41 0.12(2) 0.086(15) 0.089(18) 0.005(16) -0.018(15) -0.064(15)
C41A 0.07(3) 0.08(3) 0.06(2) -0.02(2) 0.00(2) -0.03(2)
C42 0.076(15) 0.084(14) 0.077(12) -0.035(11) 0.012(11) -0.030(11)
C43 0.076(19) 0.065(12) 0.050(14) 0.002(11) 0.023(13) 0.008(11)
C43A 0.10(3) 0.042(13) 0.07(3) -0.01(2) 0.02(3) 0.006(17)
C44 0.15(2) 0.058(10) 0.127(18) 0.028(13) 0.042(17) 0.020(13)

loop_
_atom_type_symbol
_atom_type_description
_atom_type_scat_dispersion_real
_atom_type_scat_dispersion_imag
_atom_type_scat_source
C C 0.0033 0.0016 'International Tables Vol C Tables 4.2.6.8 and 6.1.1.4'
H H 0.0000 0.0000 'International Tables Vol C Tables 4.2.6.8 and 6.1.1.4'
Cl Cl 0.1484 0.1585 'International Tables Vol C Tables 4.2.6.8 and 6.1.1.4'
N N 0.0061 0.0033 'International Tables Vol C Tables 4.2.6.8 and 6.1.1.4'
O O 0.0106 0.0060 'International Tables Vol C Tables 4.2.6.8 and 6.1.1.4'
P P 0.1023 0.0942 'International Tables Vol C Tables 4.2.6.8 and 6.1.1.4'
Ru Ru -1.2594 0.8363 'International Tables Vol C Tables 4.2.6.8 and 6.1.1.4'

loop_
_geom_angle_atom_site_label_1
_geom_angle_atom_site_label_2
_geom_angle_atom_site_label_3
_geom_angle
_geom_angle_site_symmetry_1
_geom_angle_site_symmetry_3
_geom_angle_publ_flag
C31 Ru1 C3 99.5(6) . . ?
C31 Ru1 P1 86.9(4) . . ?
C3 Ru1 P1 100.3(5) . . ?
C31 Ru1 Cl2 103.8(5) . . ?
C3 Ru1 Cl2 156.3(5) . . ?
P1 Ru1 Cl2 85.32(15) . . ?
C31 Ru1 Cl1 103.5(4) . . ?
C3 Ru1 Cl1 83.0(4) . . ?
P1 Ru1 Cl1 168.49(17) . . ?
Cl2 Ru1 Cl1 87.41(16) . . ?
O2 P1 O1 101.1(6) . . ?
O2 P1 O3 105.0(7) . . ?
O1 P1 O3 100.9(6) . . ?
O2 P1 Ru1 112.9(5) . . ?
O1 P1 Ru1 115.3(4) . . ?
O3 P1 Ru1 119.3(5) . . ?
C40 O1 P1 121.7(11) . . ?
C41A O2 P1 125(4) . . ?
C41 O2 P1 125.9(17) . . ?
C43A O3 P1 129(4) . . ?
C43 O3 P1 129.6(11) . . ?
C3 N1 C14 127.7(14) . . ?
C3 N1 C2 116.3(14) . . ?
C14 N1 C2 116.0(13) . . ?
C2 C1 C4 108.0(14) . . ?
C2 C1 H1A 110.1 . . ?
C4 C1 H1A 110.1 . . ?
C2 C1 H1B 110.1 . . ?
C4 C1 H1B 110.1 . . ?
H1A C1 H1B 108.4 . . ?
C6 C2 C1 114(2) . . ?
C6 C2 N1 114.1(19) . . ?
C1 C2 N1 99.8(14) . . ?
C6 C2 C7 105.5(18) . . ?
C1 C2 C7 112.0(19) . . ?
N1 C2 C7 111.3(16) . . ?
N1 C3 C4 106.2(14) . . ?
N1 C3 Ru1 135.4(13) . . ?
C4 C3 Ru1 118.0(11) . . ?
C1 C4 C8 112.7(14) . . ?
C1 C4 C5 110.9(15) . . ?
C8 C4 C5 104.9(14) . . ?
C1 C4 C3 102.5(13) . . ?
C8 C4 C3 116.8(14) . . ?
C5 C4 C3 109.2(15) . . ?
C4 C5 H5A 109.5 . . ?
C4 C5 H5B 109.5 . . ?
H5A C5 H5B 109.5 . . ?
C4 C5 H5C 109.5 . . ?
H5A C5 H5C 109.5 . . ?
H5B C5 H5C 109.5 . . ?
C2 C6 H6A 109.5 . . ?
C2 C6 H6B 109.5 . . ?
H6A C6 H6B 109.5 . . ?
C2 C6 H6C 109.5 . . ?
H6A C6 H6C 109.5 . . ?
H6B C6 H6C 109.5 . . ?
C2 C7 H7A 109.5 . . ?
C2 C7 H7B 109.5 . . ?
H7A C7 H7B 109.5 . . ?
C2 C7 H7C 109.5 . . ?
H7A C7 H7C 109.5 . . ?
H7B C7 H7C 109.5 . . ?
C9 C8 C13 117.5(16) . . ?
C9 C8 C4 120.3(15) . . ?
C13 C8 C4 122.2(16) . . ?
C8 C9 C10 121(2) . . ?
C8 C9 H9 119.3 . . ?
C10 C9 H9 119.3 . . ?
C11 C10 C9 121(3) . . ?
C11 C10 H10 119.3 . . ?
C9 C10 H10 119.3 . . ?
C10 C11 C12 119(2) . . ?
C10 C11 H11 120.3 . . ?
C12 C11 H11 120.3 . . ?
C11 C12 C13 119(2) . . ?
C11 C12 H12 120.7 . . ?
C13 C12 H12 120.7 . . ?
C8 C13 C12 121.8(19) . . ?
C8 C13 H13 119.1 . . ?
C12 C13 H13 119.1 . . ?
C19 C14 C15 122.7(17) . . ?
C19 C14 N1 121.0(17) . . ?
C15 C14 N1 116.2(18) . . ?
C16 C15 C14 115.5(19) . . ?
C16 C15 C20 117.5(18) . . ?
C14 C15 C20 126.6(17) . . ?
C17 C16 C15 122.8(19) . . ?
C17 C16 H16 118.6 . . ?
C15 C16 H16 118.6 . . ?
C18 C17 C16 119.2(19) . . ?
C18 C17 H17 120.4 . . ?
C16 C17 H17 120.4 . . ?
C17 C18 C19 123(2) . . ?
C17 C18 H18 118.7 . . ?
C19 C18 H18 118.7 . . ?
C18 C19 C14 117.1(19) . . ?
C18 C19 C22 118(2) . . ?
C14 C19 C22 124.6(19) . . ?
C15 C20 C21 117.3(18) . . ?
C15 C20 H20A 108.0 . . ?
C21 C20 H20A 108.0 . . ?
C15 C20 H20B 108.0 . . ?
C21 C20 H20B 108.0 . . ?
H20A C20 H20B 107.2 . . ?
C20 C21 H21A 109.5 . . ?
C20 C21 H21B 109.5 . . ?
H21A C21 H21B 109.5 . . ?
C20 C21 H21C 109.5 . . ?
H21A C21 H21C 109.5 . . ?
H21B C21 H21C 109.5 . . ?
C23 C22 C19 122(2) . . ?
C23 C22 H22A 106.7 . . ?
C19 C22 H22A 106.7 . . ?
C23 C22 H22B 106.7 . . ?
C19 C22 H22B 106.7 . . ?
H22A C22 H22B 106.6 . . ?
C22 C23 H23A 109.5 . . ?
C22 C23 H23B 109.5 . . ?
H23A C23 H23B 109.5 . . ?
C22 C23 H23C 109.5 . . ?
H23A C23 H23C 109.5 . . ?
H23B C23 H23C 109.5 . . ?
C32 C24 C33 124.0(15) . . ?
C32 C24 C25 105.6(14) . . ?
C33 C24 C25 130.3(17) . . ?
C26 C25 C30 120.1(15) . . ?
C26 C25 C24 129.8(15) . . ?
C30 C25 C24 110.0(15) . . ?
C25 C26 C27 118.7(16) . . ?
C25 C26 H26 120.7 . . ?
C27 C26 H26 120.7 . . ?
C28 C27 C26 120.9(18) . . ?
C28 C27 H27 119.5 . . ?
C26 C27 H27 119.5 . . ?
C27 C28 C29 121.6(17) . . ?
C27 C28 H28 119.2 . . ?
C29 C28 H28 119.2 . . ?
C30 C29 C28 117.3(16) . . ?
C30 C29 H29 121.4 . . ?
C28 C29 H29 121.4 . . ?
C25 C30 C29 121.4(16) . . ?
C25 C30 C31 108.1(13) . . ?
C29 C30 C31 130.1(15) . . ?
C32 C31 C30 102.7(13) . . ?
C32 C31 Ru1 131.9(11) . . ?
C30 C31 Ru1 124.7(10) . . ?
C24 C32 C31 113.5(14) . . ?
C24 C32 H32 123.3 . . ?
C31 C32 H32 123.3 . . ?
C38 C33 C34 116.9(16) . . ?
C38 C33 C24 121.3(16) . . ?
C34 C33 C24 121.6(18) . . ?
C33 C34 C35 121.3(19) . . ?
C33 C34 H34 119.3 . . ?
C35 C34 H34 119.3 . . ?
C36 C35 C34 121.1(18) . . ?
C36 C35 H35 119.5 . . ?
C34 C35 H35 119.5 . . ?
C37 C36 C35 119.1(17) . . ?
C37 C36 H36 120.5 . . ?
C35 C36 H36 120.5 . . ?
C36 C37 C38 121.4(19) . . ?
C36 C37 H37 119.3 . . ?
C38 C37 H37 119.3 . . ?
C33 C38 C37 120.2(17) . . ?
C33 C38 H38 119.9 . . ?
C37 C38 H38 119.9 . . ?
C40 C39 H39A 109.5 . . ?
C40 C39 H39B 109.5 . . ?
H39A C39 H39B 109.5 . . ?
C40 C39 H39C 109.5 . . ?
H39A C39 H39C 109.5 . . ?
H39B C39 H39C 109.5 . . ?
C39 C40 O1 112.5(18) . . ?
C39 C40 H40A 109.1 . . ?
O1 C40 H40A 109.1 . . ?
C39 C40 H40B 109.1 . . ?
O1 C40 H40B 109.1 . . ?
H40A C40 H40B 107.8 . . ?
C42 C41 O2 112(3) . . ?
C42 C41 H41A 109.1 . . ?
O2 C41 H41A 109.1 . . ?
C42 C41 H41B 109.1 . . ?
O2 C41 H41B 109.1 . . ?
H41A C41 H41B 107.9 . . ?
C42 C41A O2 118(6) . . ?
C41 C42 H42A 109.5 . . ?
C41 C42 H42B 109.5 . . ?
H42A C42 H42B 109.5 . . ?
C41 C42 H42C 109.5 . . ?
H42A C42 H42C 109.5 . . ?
H42B C42 H42C 109.5 . . ?
C44 C43 O3 112(3) . . ?
C44 C43 H43A 109.1 . . ?
O3 C43 H43A 109.1 . . ?
C44 C43 H43B 109.1 . . ?
O3 C43 H43B 109.1 . . ?
H43A C43 H43B 107.8 . . ?
C44 C43A O3 143(10) . . ?
C43 C44 H44A 109.5 . . ?
C43 C44 H44B 109.5 . . ?
H44A C44 H44B 109.5 . . ?
C43 C44 H44C 109.5 . . ?
H44A C44 H44C 109.5 . . ?
H44B C44 H44C 109.5 . . ?

loop_
_geom_bond_atom_site_label_1
_geom_bond_atom_site_label_2
_geom_bond_distance
_geom_bond_site_symmetry_2
_geom_bond_publ_flag
Ru1 C31 1.851(16) . ?
Ru1 C3 1.990(16) . ?
Ru1 P1 2.255(4) . ?
Ru1 Cl2 2.390(4) . ?
Ru1 Cl1 2.425(4) . ?
P1 O2 1.581(13) . ?
P1 O1 1.588(10) . ?
P1 O3 1.595(12) . ?
O1 C40 1.44(2) . ?
O2 C41A 1.45(7) . ?
O2 C41 1.49(3) . ?
O3 C43A 1.32(8) . ?
O3 C43 1.52(3) . ?
N1 C3 1.331(19) . ?
N1 C14 1.46(2) . ?
N1 C2 1.53(2) . ?
C1 C2 1.52(2) . ?
C1 C4 1.53(2) . ?
C1 H1A 0.9900 . ?
C1 H1B 0.9900 . ?
C2 C6 1.45(3) . ?
C2 C7 1.56(3) . ?
C3 C4 1.55(2) . ?
C4 C8 1.54(2) . ?
C4 C5 1.55(3) . ?
C5 H5A 0.9800 . ?
C5 H5B 0.9800 . ?
C5 H5C 0.9800 . ?
C6 H6A 0.9800 . ?
C6 H6B 0.9800 . ?
C6 H6C 0.9800 . ?
C7 H7A 0.9800 . ?
C7 H7B 0.9800 . ?
C7 H7C 0.9800 . ?
C8 C9 1.36(2) . ?
C8 C13 1.38(2) . ?
C9 C10 1.39(3) . ?
C9 H9 0.9500 . ?
C10 C11 1.34(3) . ?
C10 H10 0.9500 . ?
C11 C12 1.39(3) . ?
C11 H11 0.9500 . ?
C12 C13 1.40(3) . ?
C12 H12 0.9500 . ?
C13 H13 0.9500 . ?
C14 C19 1.40(3) . ?
C14 C15 1.40(3) . ?
C15 C16 1.39(2) . ?
C15 C20 1.50(3) . ?
C16 C17 1.37(3) . ?
C16 H16 0.9500 . ?
C17 C18 1.36(3) . ?
C17 H17 0.9500 . ?
C18 C19 1.37(3) . ?
C18 H18 0.9500 . ?
C19 C22 1.51(3) . ?
C20 C21 1.52(3) . ?
C20 H20A 0.9900 . ?
C20 H20B 0.9900 . ?
C21 H21A 0.9800 . ?
C21 H21B 0.9800 . ?
C21 H21C 0.9800 . ?
C22 C23 1.39(3) . ?
C22 H22A 0.9900 . ?
C22 H22B 0.9900 . ?
C23 H23A 0.9800 . ?
C23 H23B 0.9800 . ?
C23 H23C 0.9800 . ?
C24 C32 1.34(2) . ?
C24 C33 1.45(2) . ?
C24 C25 1.48(2) . ?
C25 C26 1.37(2) . ?
C25 C30 1.39(2) . ?
C26 C27 1.41(2) . ?
C26 H26 0.9500 . ?
C27 C28 1.35(2) . ?
C27 H27 0.9500 . ?
C28 C29 1.40(2) . ?
C28 H28 0.9500 . ?
C29 C30 1.40(2) . ?
C29 H29 0.9500 . ?
C30 C31 1.49(2) . ?
C31 C32 1.48(2) . ?
C32 H32 0.9500 . ?
C33 C38 1.38(2) . ?
C33 C34 1.38(2) . ?
C34 C35 1.39(2) . ?
C34 H34 0.9500 . ?
C35 C36 1.35(3) . ?
C35 H35 0.9500 . ?
C36 C37 1.34(3) . ?
C36 H36 0.9500 . ?
C37 C38 1.41(2) . ?
C37 H37 0.9500 . ?
C38 H38 0.9500 . ?
C39 C40 1.39(3) . ?
C39 H39A 0.9800 . ?
C39 H39B 0.9800 . ?
C39 H39C 0.9800 . ?
C40 H40A 0.9900 . ?
C40 H40B 0.9900 . ?
C41 C42 1.40(3) . ?
C41 H41A 0.9900 . ?
C41 H41B 0.9900 . ?
C41A C42 1.36(8) . ?
C42 H42A 0.9800 . ?
C42 H42B 0.9800 . ?
C42 H42C 0.9800 . ?
C43 C44 1.34(3) . ?
C43 H43A 0.9900 . ?
C43 H43B 0.9900 . ?
C43A C44 1.19(9) . ?
C44 H44A 0.9800 . ?
C44 H44B 0.9800 . ?
C44 H44C 0.9800 . ?

loop_
_geom_torsion_atom_site_label_1
_geom_torsion_atom_site_label_2
_geom_torsion_atom_site_label_3
_geom_torsion_atom_site_label_4
_geom_torsion
_geom_torsion_site_symmetry_1
_geom_torsion_site_symmetry_2
_geom_torsion_site_symmetry_3
_geom_torsion_site_symmetry_4
_geom_torsion_publ_flag
O2 P1 O1 C40 62.2(17) . . . . ?
O3 P1 O1 C40 -45.7(18) . . . . ?
Ru1 P1 O1 C40 -175.7(15) . . . . ?
O1 P1 O2 C41A -71(5) . . . . ?
O3 P1 O2 C41A 33(5) . . . . ?
Ru1 P1 O2 C41A 165(5) . . . . ?
O1 P1 O2 C41 -134(2) . . . . ?
O3 P1 O2 C41 -29(2) . . . . ?
Ru1 P1 O2 C41 102.2(19) . . . . ?
O2 P1 O3 C43A 54(7) . . . . ?
O1 P1 O3 C43A 159(7) . . . . ?
Ru1 P1 O3 C43A -74(7) . . . . ?
O2 P1 O3 C43 115.7(19) . . . . ?
O1 P1 O3 C43 -139.5(19) . . . . ?
Ru1 P1 O3 C43 -12(2) . . . . ?
C4 C1 C2 C6 142(2) . . . . ?
C4 C1 C2 N1 20(2) . . . . ?
C4 C1 C2 C7 -97.8(19) . . . . ?
C3 N1 C2 C6 -127(2) . . . . ?
C14 N1 C2 C6 51(3) . . . . ?
C3 N1 C2 C1 -5(2) . . . . ?
C14 N1 C2 C1 173.5(18) . . . . ?
C3 N1 C2 C7 113.4(19) . . . . ?
C14 N1 C2 C7 -68(2) . . . . ?
C14 N1 C3 C4 169.9(16) . . . . ?
C2 N1 C3 C4 -11.8(19) . . . . ?
C14 N1 C3 Ru1 -18(3) . . . . ?
C2 N1 C3 Ru1 160.4(15) . . . . ?
C2 C1 C4 C8 -153.4(17) . . . . ?
C2 C1 C4 C5 89(2) . . . . ?
C2 C1 C4 C3 -27(2) . . . . ?
N1 C3 C4 C1 23.4(17) . . . . ?
Ru1 C3 C4 C1 -150.4(12) . . . . ?
N1 C3 C4 C8 147.0(15) . . . . ?
Ru1 C3 C4 C8 -26.8(19) . . . . ?
N1 C3 C4 C5 -94.3(16) . . . . ?
Ru1 C3 C4 C5 91.9(14) . . . . ?
C1 C4 C8 C9 177.8(17) . . . . ?
C5 C4 C8 C9 -62(2) . . . . ?
C3 C4 C8 C9 59(2) . . . . ?
C1 C4 C8 C13 -2(2) . . . . ?
C5 C4 C8 C13 118.5(18) . . . . ?
C3 C4 C8 C13 -120.5(18) . . . . ?
C13 C8 C9 C10 -2(3) . . . . ?
C4 C8 C9 C10 178(2) . . . . ?
C8 C9 C10 C11 1(4) . . . . ?
C9 C10 C11 C12 0(4) . . . . ?
C10 C11 C12 C13 0(4) . . . . ?
C9 C8 C13 C12 3(3) . . . . ?
C4 C8 C13 C12 -177.2(18) . . . . ?
C11 C12 C13 C8 -2(3) . . . . ?
C3 N1 C14 C19 89(2) . . . . ?
C2 N1 C14 C19 -89(2) . . . . ?
C3 N1 C14 C15 -94(2) . . . . ?
C2 N1 C14 C15 87.3(19) . . . . ?
C19 C14 C15 C16 2(2) . . . . ?
N1 C14 C15 C16 -174.8(14) . . . . ?
C19 C14 C15 C20 -171.0(18) . . . . ?
N1 C14 C15 C20 13(2) . . . . ?
C14 C15 C16 C17 1(3) . . . . ?
C20 C15 C16 C17 174.6(18) . . . . ?
C15 C16 C17 C18 -4(3) . . . . ?
C16 C17 C18 C19 3(3) . . . . ?
C17 C18 C19 C14 -1(3) . . . . ?
C17 C18 C19 C22 -176(2) . . . . ?
C15 C14 C19 C18 -2(3) . . . . ?
N1 C14 C19 C18 174.3(15) . . . . ?
C15 C14 C19 C22 173(2) . . . . ?
N1 C14 C19 C22 -11(3) . . . . ?
C16 C15 C20 C21 56(2) . . . . ?
C14 C15 C20 C21 -131(2) . . . . ?
C18 C19 C22 C23 -37(4) . . . . ?
C14 C19 C22 C23 148(3) . . . . ?
C32 C24 C25 C26 -173.1(17) . . . . ?
C33 C24 C25 C26 7(3) . . . . ?
C32 C24 C25 C30 3.0(18) . . . . ?
C33 C24 C25 C30 -177.0(16) . . . . ?
C30 C25 C26 C27 -1(3) . . . . ?
C24 C25 C26 C27 174.6(17) . . . . ?
C25 C26 C27 C28 0(3) . . . . ?
C26 C27 C28 C29 0(3) . . . . ?
C27 C28 C29 C30 1(3) . . . . ?
C26 C25 C30 C29 2(2) . . . . ?
C24 C25 C30 C29 -174.4(14) . . . . ?
C26 C25 C30 C31 175.5(15) . . . . ?
C24 C25 C30 C31 -1.0(17) . . . . ?
C28 C29 C30 C25 -2(2) . . . . ?
C28 C29 C30 C31 -173.6(15) . . . . ?
C25 C30 C31 C32 -1.1(16) . . . . ?
C29 C30 C31 C32 171.5(16) . . . . ?
C25 C30 C31 Ru1 -172.4(11) . . . . ?
C29 C30 C31 Ru1 0(2) . . . . ?
C3 Ru1 C31 C32 63.7(14) . . . . ?
P1 Ru1 C31 C32 -36.2(13) . . . . ?
Cl2 Ru1 C31 C32 -120.6(13) . . . . ?
Cl1 Ru1 C31 C32 148.7(12) . . . . ?
C3 Ru1 C31 C30 -127.7(12) . . . . ?
P1 Ru1 C31 C30 132.4(12) . . . . ?
Cl2 Ru1 C31 C30 48.0(12) . . . . ?
Cl1 Ru1 C31 C30 -42.7(12) . . . . ?
C33 C24 C32 C31 176.2(14) . . . . ?
C25 C24 C32 C31 -3.8(17) . . . . ?
C30 C31 C32 C24 3.2(16) . . . . ?
Ru1 C31 C32 C24 173.6(12) . . . . ?
C32 C24 C33 C38 -150.9(17) . . . . ?
C25 C24 C33 C38 29(3) . . . . ?
C32 C24 C33 C34 24(2) . . . . ?
C25 C24 C33 C34 -155.6(18) . . . . ?
C38 C33 C34 C35 1(3) . . . . ?
C24 C33 C34 C35 -175.0(17) . . . . ?
C33 C34 C35 C36 -2(3) . . . . ?
C34 C35 C36 C37 3(3) . . . . ?
C35 C36 C37 C38 -4(3) . . . . ?
C34 C33 C38 C37 -1(2) . . . . ?
C24 C33 C38 C37 174.8(15) . . . . ?
C36 C37 C38 C33 2(3) . . . . ?
P1 O1 C40 C39 -146(2) . . . . ?
P1 O2 C41 C42 146(2) . . . . ?
P1 O2 C41A C42 -152(5) . . . . ?
P1 O3 C43 C44 -125(2) . . . . ?
P1 O3 C43A C44 136(10) . . . . ?
